data_7700291
loop_
_publ_author_name
'Cui, Hui-Hui'
'Zhang, Yi-Quan'
'Chen, Xue-Tai'
'Wang, Zhenxing'
'Xue, Zi-Ling'

_publ_section_title
;
 Magnetic anisotropy and slow magnetic relaxation processes of
 cobalt(ii)-pseudohalide complexes.
;
_journal_issue 28
_journal_name_full 'Dalton transactions (Cambridge, England : 2003)'
_journal_page_first 10743
_journal_page_last 10752
_journal_paper_doi 10.1039/c9dt00644c
_journal_volume 48
_journal_year 2019
_chemical_formula_sum 'C16 H28 Co N10'
_chemical_formula_weight 419.41
_space_group_crystal_system monoclinic
_space_group_IT_number 14
_space_group_name_Hall '-P 2yn'
_space_group_name_H-M_alt 'P 1 21/n 1'
_symmetry_space_group_name_Hall '-P 2yn'
_symmetry_space_group_name_H-M 'P 1 21/n 1'
_atom_sites_solution_hydrogens geom
_audit_creation_method SHELXL-2014/7
_audit_update_record
;
2018-11-03 deposited with the CCDC.    2019-06-18 downloaded from the CCDC.
;
_cell_angle_alpha 90
_cell_angle_beta 90.840(2)
_cell_angle_gamma 90
_cell_formula_units_Z 4
_cell_length_a 11.4759(19)
_cell_length_b 14.976(3)
_cell_length_c 11.4761(19)
_cell_measurement_reflns_used 6726
_cell_measurement_temperature 155(2)
_cell_measurement_theta_max 27.41
_cell_measurement_theta_min 2.24
_cell_volume 1972.1(6)
_computing_cell_refinement 'Bruker SMART'
_computing_data_collection 'Bruker SMART'
_computing_data_reduction 'Bruker SAINT'
_computing_molecular_graphics 'Bruker SHELXTL'
_computing_publication_material 'Bruker SHELXTL'
_computing_structure_refinement 'SHELXL-2014/7 (Sheldrick, 2014)'
_computing_structure_solution 'SHELXS-97 (Sheldrick, 1990)'
_diffrn_ambient_temperature 155(2)
_diffrn_measured_fraction_theta_full 0.999
_diffrn_measured_fraction_theta_max 0.999
_diffrn_measurement_device_type 'CCD area detector'
_diffrn_measurement_method 'phi and omega scans'
_diffrn_radiation_type MoK\a
_diffrn_radiation_wavelength 0.71073
_diffrn_reflns_av_R_equivalents 0.0448
_diffrn_reflns_av_unetI/netI 0.0335
_diffrn_reflns_Laue_measured_fraction_full 0.999
_diffrn_reflns_Laue_measured_fraction_max 0.999
_diffrn_reflns_limit_h_max 14
_diffrn_reflns_limit_h_min -13
_diffrn_reflns_limit_k_max 18
_diffrn_reflns_limit_k_min -18
_diffrn_reflns_limit_l_max 13
_diffrn_reflns_limit_l_min -14
_diffrn_reflns_number 15710
_diffrn_reflns_point_group_measured_fraction_full 0.999
_diffrn_reflns_point_group_measured_fraction_max 0.999
_diffrn_reflns_theta_full 25.242
_diffrn_reflns_theta_max 25.996
_diffrn_reflns_theta_min 2.236
_exptl_absorpt_coefficient_mu 0.894
_exptl_absorpt_correction_T_max 0.7219
_exptl_absorpt_correction_T_min 0.6998
_exptl_absorpt_correction_type multi-scan
_exptl_absorpt_process_details sadabs
_exptl_crystal_density_diffrn 1.413
_exptl_crystal_description black
_exptl_crystal_F_000 884
_exptl_crystal_size_max 0.430
_exptl_crystal_size_mid 0.400
_exptl_crystal_size_min 0.390
_refine_diff_density_max 0.300
_refine_diff_density_min -0.626
_refine_diff_density_rms 0.094
_refine_ls_extinction_method none
_refine_ls_goodness_of_fit_ref 1.060
_refine_ls_hydrogen_treatment constr
_refine_ls_matrix_type full
_refine_ls_number_parameters 248
_refine_ls_number_reflns 3876
_refine_ls_number_restraints 0
_refine_ls_restrained_S_all 1.060
_refine_ls_R_factor_all 0.0362
_refine_ls_R_factor_gt 0.0295
_refine_ls_shift/su_max 0.001
_refine_ls_shift/su_mean 0.000
_refine_ls_structure_factor_coef Fsqd
_refine_ls_weighting_details 'w=1/[\s^2^(Fo^2^)+(0.0391P)^2^+0.5928P] where P=(Fo^2^+2Fc^2^)/3'
_refine_ls_weighting_scheme calc
_refine_ls_wR_factor_gt 0.0751
_refine_ls_wR_factor_ref 0.0779
_reflns_Friedel_coverage 0.000
_reflns_number_gt 3396
_reflns_number_total 3876
_reflns_threshold_expression 'I > 2\s(I)'
_cod_data_source_file c9dt00644c2.cif
_cod_data_source_block 3
_cod_depositor_comments 'Adding full bibliography for 7700288--7700291.cif.'
_cod_database_code 7700291
_shelx_shelxl_version_number 2014/7
_shelx_space_group_comment
;
The symmetry employed for this shelxl refinement is uniquely defined
by the following loop, which should always be used as a source of
symmetry information in preference to the above space-group names.
They are only intended as comments.
;
_shelx_estimated_absorpt_t_min 0.700
_shelx_estimated_absorpt_t_max 0.722

loop_
_space_group_symop_operation_xyz
'x, y, z'
'-x+1/2, y+1/2, -z+1/2'
'-x, -y, -z'
'x-1/2, -y-1/2, z-1/2'

loop_
_atom_site_label
_atom_site_type_symbol
_atom_site_fract_x
_atom_site_fract_y
_atom_site_fract_z
_atom_site_U_iso_or_equiv
_atom_site_adp_type
_atom_site_occupancy
_atom_site_site_symmetry_order
_atom_site_calc_flag
_atom_site_refinement_flags_posn
_atom_site_refinement_flags_adp
Co1 Co 0.74905(2) 0.25121(2) 0.54419(2) 0.01363(9) Uani 1 1 d . .
N1 N 0.83708(11) 0.13085(9) 0.46290(12) 0.0172(3) Uani 1 1 d . .
N2 N 0.81410(11) 0.31177(9) 0.38551(12) 0.0169(3) Uani 1 1 d . .
N3 N 0.90380(11) 0.32986(9) 0.61777(12) 0.0176(3) Uani 1 1 d . .
N4 N 0.78688(11) 0.17354(9) 0.70079(12) 0.0191(3) Uani 1 1 d . .
N5 N 0.58956(12) 0.18864(10) 0.50222(14) 0.0255(3) Uani 1 1 d . .
N6 N 0.40425(14) 0.10897(12) 0.5147(2) 0.0467(5) Uani 1 1 d . .
N7 N 0.20269(14) 0.16376(12) 0.50638(16) 0.0388(4) Uani 1 1 d . .
N8 N 0.64219(13) 0.35508(10) 0.59669(14) 0.0272(3) Uani 1 1 d . .
N9 N 0.47289(12) 0.45194(10) 0.62733(13) 0.0253(3) Uani 1 1 d . .
N10 N 0.27479(16) 0.42272(13) 0.55048(19) 0.0490(5) Uani 1 1 d . .
C1 C 0.92691(14) 0.16874(11) 0.38622(15) 0.0199(3) Uani 1 1 d . .
H1A H 0.9567 0.1225 0.3356 0.024 Uiso 1 1 calc R U
H1B H 0.9913 0.1917 0.4331 0.024 Uiso 1 1 calc R U
C2 C 0.87434(17) 0.24344(11) 0.31341(16) 0.0224(4) Uani 1 1 d . .
H2A H 0.9356 0.2722 0.2698 0.027 Uiso 1 1 calc R U
H2B H 0.8190 0.2182 0.2579 0.027 Uiso 1 1 calc R U
C3 C 0.89323(14) 0.38642(11) 0.41956(15) 0.0204(3) Uani 1 1 d . .
H3A H 0.8469 0.4375 0.4424 0.025 Uiso 1 1 calc R U
H3B H 0.9389 0.4038 0.3528 0.025 Uiso 1 1 calc R U
C4 C 0.97444(14) 0.36123(11) 0.51886(15) 0.0200(3) Uani 1 1 d . .
H4A H 1.0269 0.3143 0.4944 0.024 Uiso 1 1 calc R U
H4B H 1.0207 0.4125 0.5424 0.024 Uiso 1 1 calc R U
C5 C 0.96956(15) 0.26632(12) 0.69172(16) 0.0216(4) Uani 1 1 d . .
H5A H 1.0244 0.2987 0.7410 0.026 Uiso 1 1 calc R U
H5B H 1.0134 0.2259 0.6429 0.026 Uiso 1 1 calc R U
C6 C 0.88686(15) 0.21295(13) 0.76735(15) 0.0254(4) Uani 1 1 d . .
H6A H 0.9301 0.1652 0.8053 0.030 Uiso 1 1 calc R U
H6B H 0.8569 0.2517 0.8277 0.030 Uiso 1 1 calc R U
C7 C 0.81054(16) 0.08052(11) 0.66294(16) 0.0243(4) Uani 1 1 d . .
H7A H 0.7374 0.0513 0.6433 0.029 Uiso 1 1 calc R U
H7B H 0.8466 0.0479 0.7269 0.029 Uiso 1 1 calc R U
C8 C 0.88943(15) 0.07740(11) 0.55881(15) 0.0222(4) Uani 1 1 d . .
H8A H 0.9654 0.1013 0.5798 0.027 Uiso 1 1 calc R U
H8B H 0.8994 0.0161 0.5337 0.027 Uiso 1 1 calc R U
C9 C 0.75889(16) 0.07261(11) 0.39303(17) 0.0266(4) Uani 1 1 d . .
H9A H 0.7194 0.1076 0.3346 0.040 Uiso 1 1 calc R U
H9B H 0.7026 0.0455 0.4430 0.040 Uiso 1 1 calc R U
H9C H 0.8039 0.0269 0.3561 0.040 Uiso 1 1 calc R U
C10 C 0.71571(16) 0.35029(12) 0.31739(16) 0.0272(4) Uani 1 1 d . .
H10A H 0.6768 0.3943 0.3636 0.041 Uiso 1 1 calc R U
H10B H 0.6618 0.3038 0.2964 0.041 Uiso 1 1 calc R U
H10C H 0.7448 0.3778 0.2481 0.041 Uiso 1 1 calc R U
C11 C 0.86875(16) 0.40791(12) 0.68800(17) 0.0277(4) Uani 1 1 d . .
H11A H 0.8158 0.3891 0.7472 0.042 Uiso 1 1 calc R U
H11B H 0.8311 0.4511 0.6384 0.042 Uiso 1 1 calc R U
H11C H 0.9366 0.4342 0.7240 0.042 Uiso 1 1 calc R U
C12 C 0.68338(15) 0.17162(13) 0.77754(16) 0.0282(4) Uani 1 1 d . .
H12A H 0.6189 0.1449 0.7364 0.042 Uiso 1 1 calc R U
H12B H 0.6634 0.2315 0.7995 0.042 Uiso 1 1 calc R U
H12C H 0.7012 0.1373 0.8462 0.042 Uiso 1 1 calc R U
C13 C 0.49855(15) 0.15589(11) 0.50829(16) 0.0226(4) Uani 1 1 d . .
C14 C 0.29921(15) 0.14335(12) 0.51003(16) 0.0249(4) Uani 1 1 d . .
C15 C 0.55959(14) 0.39839(11) 0.60743(14) 0.0192(3) Uani 1 1 d . .
C16 C 0.36900(15) 0.43262(11) 0.58332(16) 0.0255(4) Uani 1 1 d . .

loop_
_atom_site_aniso_label
_atom_site_aniso_U_11
_atom_site_aniso_U_22
_atom_site_aniso_U_33
_atom_site_aniso_U_23
_atom_site_aniso_U_13
_atom_site_aniso_U_12
Co1 0.00836(13) 0.01478(13) 0.01774(14) 0.00042(8) -0.00028(9) 0.00082(7)
N1 0.0154(7) 0.0159(6) 0.0203(7) -0.0025(5) 0.0006(5) -0.0014(5)
N2 0.0141(6) 0.0174(6) 0.0191(7) 0.0001(5) -0.0026(5) -0.0011(5)
N3 0.0131(6) 0.0186(6) 0.0210(7) -0.0042(6) -0.0025(5) 0.0024(5)
N4 0.0158(7) 0.0216(7) 0.0199(7) 0.0018(6) 0.0028(5) 0.0031(6)
N5 0.0143(7) 0.0259(7) 0.0363(9) -0.0006(7) -0.0023(6) -0.0016(6)
N6 0.0157(8) 0.0300(9) 0.0944(16) 0.0143(10) 0.0015(9) -0.0046(7)
N7 0.0185(8) 0.0484(10) 0.0495(11) 0.0155(9) -0.0018(7) -0.0034(8)
N8 0.0177(7) 0.0260(7) 0.0378(9) -0.0050(7) -0.0001(6) 0.0050(6)
N9 0.0192(7) 0.0276(8) 0.0292(8) -0.0041(6) -0.0020(6) 0.0092(6)
N10 0.0275(9) 0.0400(10) 0.0790(15) -0.0177(10) -0.0125(9) 0.0101(8)
C1 0.0172(8) 0.0198(8) 0.0229(9) -0.0053(7) 0.0063(6) -0.0007(7)
C2 0.0254(9) 0.0234(9) 0.0185(9) -0.0029(7) 0.0046(7) -0.0040(7)
C3 0.0186(8) 0.0167(7) 0.0260(9) 0.0015(7) -0.0008(7) -0.0053(7)
C4 0.0139(8) 0.0198(8) 0.0264(9) -0.0021(7) -0.0016(6) -0.0046(6)
C5 0.0157(8) 0.0264(8) 0.0224(9) -0.0031(7) -0.0078(7) 0.0017(7)
C6 0.0234(9) 0.0334(10) 0.0192(9) 0.0020(8) -0.0043(7) 0.0038(8)
C7 0.0267(9) 0.0188(8) 0.0276(10) 0.0063(7) 0.0037(7) 0.0049(7)
C8 0.0208(8) 0.0167(8) 0.0292(9) 0.0008(7) 0.0020(7) 0.0064(7)
C9 0.0254(9) 0.0213(8) 0.0330(10) -0.0079(7) -0.0003(8) -0.0055(7)
C10 0.0260(9) 0.0284(9) 0.0267(9) 0.0051(8) -0.0110(7) -0.0007(8)
C11 0.0265(9) 0.0252(9) 0.0313(10) -0.0130(8) -0.0034(8) 0.0031(8)
C12 0.0235(9) 0.0363(10) 0.0252(10) 0.0046(8) 0.0096(7) 0.0038(8)
C13 0.0174(9) 0.0220(8) 0.0283(9) 0.0045(7) -0.0028(7) 0.0011(7)
C14 0.0205(9) 0.0280(9) 0.0261(9) 0.0075(7) -0.0020(7) -0.0082(7)
C15 0.0184(8) 0.0207(8) 0.0183(8) 0.0017(7) 0.0005(6) 0.0015(7)
C16 0.0237(9) 0.0216(8) 0.0314(10) -0.0022(7) 0.0021(7) 0.0088(7)

loop_
_atom_type_symbol
_atom_type_description
_atom_type_scat_dispersion_real
_atom_type_scat_dispersion_imag
_atom_type_scat_source
C C 0.0033 0.0016 'International Tables Vol C Tables 4.2.6.8 and 6.1.1.4'
H H 0.0000 0.0000 'International Tables Vol C Tables 4.2.6.8 and 6.1.1.4'
N N 0.0061 0.0033 'International Tables Vol C Tables 4.2.6.8 and 6.1.1.4'
Co Co 0.3494 0.9721 'International Tables Vol C Tables 4.2.6.8 and 6.1.1.4'

loop_
_geom_angle_atom_site_label_1
_geom_angle_atom_site_label_2
_geom_angle_atom_site_label_3
_geom_angle
N8 Co1 N5 83.38(6)
N8 Co1 N2 98.16(6)
N5 Co1 N2 107.56(5)
N8 Co1 N4 105.78(6)
N5 Co1 N4 96.50(6)
N2 Co1 N4 147.78(5)
N8 Co1 N1 168.93(5)
N5 Co1 N1 86.75(5)
N2 Co1 N1 80.04(5)
N4 Co1 N1 80.26(5)
N8 Co1 N3 88.03(5)
N5 Co1 N3 169.47(5)
N2 Co1 N3 79.63(5)
N4 Co1 N3 79.97(5)
N1 Co1 N3 102.29(5)
C1 N1 C9 109.05(13)
C1 N1 C8 111.78(13)
C9 N1 C8 108.68(13)
C1 N1 Co1 104.95(9)
C9 N1 Co1 114.86(10)
C8 N1 Co1 107.55(10)
C10 N2 C3 107.67(12)
C10 N2 C2 109.29(13)
C3 N2 C2 112.01(13)
C10 N2 Co1 109.63(10)
C3 N2 Co1 107.98(10)
C2 N2 Co1 110.22(10)
C5 N3 C11 109.71(13)
C5 N3 C4 111.37(13)
C11 N3 C4 108.86(13)
C5 N3 Co1 105.58(10)
C11 N3 Co1 113.15(10)
C4 N3 Co1 108.17(9)
C7 N4 C12 107.80(13)
C7 N4 C6 112.24(13)
C12 N4 C6 108.61(13)
C7 N4 Co1 107.12(10)
C12 N4 Co1 110.31(10)
C6 N4 Co1 110.72(10)
C13 N5 Co1 163.20(15)
C13 N6 C14 123.64(17)
C15 N8 Co1 160.01(14)
C15 N9 C16 119.12(15)
N1 C1 C2 109.63(13)
N1 C1 H1A 109.7
C2 C1 H1A 109.7
N1 C1 H1B 109.7
C2 C1 H1B 109.7
H1A C1 H1B 108.2
N2 C2 C1 112.60(14)
N2 C2 H2A 109.1
C1 C2 H2A 109.1
N2 C2 H2B 109.1
C1 C2 H2B 109.1
H2A C2 H2B 107.8
N2 C3 C4 112.21(13)
N2 C3 H3A 109.2
C4 C3 H3A 109.2
N2 C3 H3B 109.2
C4 C3 H3B 109.2
H3A C3 H3B 107.9
N3 C4 C3 108.61(13)
N3 C4 H4A 110.0
C3 C4 H4A 110.0
N3 C4 H4B 110.0
C3 C4 H4B 110.0
H4A C4 H4B 108.3
N3 C5 C6 110.41(14)
N3 C5 H5A 109.6
C6 C5 H5A 109.6
N3 C5 H5B 109.6
C6 C5 H5B 109.6
H5A C5 H5B 108.1
N4 C6 C5 113.41(14)
N4 C6 H6A 108.9
C5 C6 H6A 108.9
N4 C6 H6B 108.9
C5 C6 H6B 108.9
H6A C6 H6B 107.7
N4 C7 C8 112.00(13)
N4 C7 H7A 109.2
C8 C7 H7A 109.2
N4 C7 H7B 109.2
C8 C7 H7B 109.2
H7A C7 H7B 107.9
N1 C8 C7 109.27(13)
N1 C8 H8A 109.8
C7 C8 H8A 109.8
N1 C8 H8B 109.8
C7 C8 H8B 109.8
H8A C8 H8B 108.3
N1 C9 H9A 109.5
N1 C9 H9B 109.5
H9A C9 H9B 109.5
N1 C9 H9C 109.5
H9A C9 H9C 109.5
H9B C9 H9C 109.5
N2 C10 H10A 109.5
N2 C10 H10B 109.5
H10A C10 H10B 109.5
N2 C10 H10C 109.5
H10A C10 H10C 109.5
H10B C10 H10C 109.5
N3 C11 H11A 109.5
N3 C11 H11B 109.5
H11A C11 H11B 109.5
N3 C11 H11C 109.5
H11A C11 H11C 109.5
H11B C11 H11C 109.5
N4 C12 H12A 109.5
N4 C12 H12B 109.5
H12A C12 H12B 109.5
N4 C12 H12C 109.5
H12A C12 H12C 109.5
H12B C12 H12C 109.5
N5 C13 N6 172.18(19)
N7 C14 N6 172.3(2)
N8 C15 N9 174.05(18)
N10 C16 N9 173.6(2)

loop_
_geom_bond_atom_site_label_1
_geom_bond_atom_site_label_2
_geom_bond_distance
Co1 N8 2.0756(15)
Co1 N5 2.1058(14)
Co1 N2 2.1762(14)
Co1 N4 2.1791(14)
Co1 N1 2.2731(13)
Co1 N3 2.2826(13)
N1 C1 1.478(2)
N1 C9 1.479(2)
N1 C8 1.481(2)
N2 C10 1.481(2)
N2 C3 1.489(2)
N2 C2 1.492(2)
N3 C5 1.475(2)
N3 C11 1.479(2)
N3 C4 1.481(2)
N4 C7 1.486(2)
N4 C12 1.489(2)
N4 C6 1.491(2)
N5 C13 1.157(2)
N6 C13 1.293(2)
N6 C14 1.311(2)
N7 C14 1.149(2)
N8 C15 1.157(2)
N9 C15 1.301(2)
N9 C16 1.320(2)
N10 C16 1.149(2)
C1 C2 1.516(2)
C1 H1A 0.9700
C1 H1B 0.9700
C2 H2A 0.9700
C2 H2B 0.9700
C3 C4 1.509(2)
C3 H3A 0.9700
C3 H3B 0.9700
C4 H4A 0.9700
C4 H4B 0.9700
C5 C6 1.522(3)
C5 H5A 0.9700
C5 H5B 0.9700
C6 H6A 0.9700
C6 H6B 0.9700
C7 C8 1.510(2)
C7 H7A 0.9700
C7 H7B 0.9700
C8 H8A 0.9700
C8 H8B 0.9700
C9 H9A 0.9600
C9 H9B 0.9600
C9 H9C 0.9600
C10 H10A 0.9600
C10 H10B 0.9600
C10 H10C 0.9600
C11 H11A 0.9600
C11 H11B 0.9600
C11 H11C 0.9600
C12 H12A 0.9600
C12 H12B 0.9600
C12 H12C 0.9600

loop_
_geom_torsion_atom_site_label_1
_geom_torsion_atom_site_label_2
_geom_torsion_atom_site_label_3
_geom_torsion_atom_site_label_4
_geom_torsion
C9 N1 C1 C2 76.59(16)
C8 N1 C1 C2 -163.23(13)
Co1 N1 C1 C2 -46.95(14)
C10 N2 C2 C1 -148.83(14)
C3 N2 C2 C1 91.95(16)
Co1 N2 C2 C1 -28.29(16)
N1 C1 C2 N2 52.55(18)
C10 N2 C3 C4 161.96(14)
C2 N2 C3 C4 -77.87(17)
Co1 N2 C3 C4 43.66(15)
C5 N3 C4 C3 152.69(13)
C11 N3 C4 C3 -86.23(15)
Co1 N3 C4 C3 37.09(14)
N2 C3 C4 N3 -55.56(18)
C11 N3 C5 C6 77.55(17)
C4 N3 C5 C6 -161.86(14)
Co1 N3 C5 C6 -44.68(15)
C7 N4 C6 C5 93.85(17)
C12 N4 C6 C5 -147.06(15)
Co1 N4 C6 C5 -25.80(17)
N3 C5 C6 N4 49.26(19)
C12 N4 C7 C8 163.22(14)
C6 N4 C7 C8 -77.22(17)
Co1 N4 C7 C8 44.51(16)
C1 N1 C8 C7 151.16(14)
C9 N1 C8 C7 -88.43(16)
Co1 N1 C8 C7 36.48(15)
N4 C7 C8 N1 -56.19(18)
